data_7713354
loop_
_publ_author_name
'Delgado-Collado, Juan Manuel'
'Gallardo-Villagr\'an, Manuel'
'Alvarez Gonz\'alez, Eleuterio'
'Campora, Juan'
'Rodr\'iguez Delgado, Antonio'

_publ_section_title
;
 Ligand and Metal-Centred Reactivity in
 2,6-bis(imino)-1,4-dihydropyridinate Zn(II) alkyls: the dual behaviour of
 an intriguing type of complex.
;
_journal_name_full 'Dalton Transactions'
_journal_paper_doi 10.1039/D3DT01492D
_journal_year 2023
_chemical_formula_moiety 'C52 H49 F10 N3 O2 Zn, C H2 Cl2'
_chemical_formula_sum 'C53 H51 Cl2 F10 N3 O2 Zn'
_chemical_formula_weight 1088.23
_space_group_crystal_system orthorhombic
_space_group_IT_number 62
_space_group_name_Hall '-P 2ac 2n'
_space_group_name_H-M_alt 'P n m a'
_atom_sites_solution_hydrogens mixed
_audit_creation_method SHELXL-2018/3
_audit_update_record
;
2023-06-28 deposited with the CCDC.	2023-07-03 downloaded from the CCDC.
;
_cell_angle_alpha 90
_cell_angle_beta 90
_cell_angle_gamma 90
_cell_formula_units_Z 4
_cell_length_a 16.6388(10)
_cell_length_b 20.2254(13)
_cell_length_c 15.4445(9)
_cell_measurement_reflns_used 9781
_cell_measurement_temperature 193(2)
_cell_measurement_theta_max 30.62
_cell_measurement_theta_min 2.45
_cell_volume 5197.5(5)
_computing_cell_refinement 'Bruker SAINT'
_computing_data_collection 'Bruker APEX3'
_computing_data_reduction 'Bruker SAINT'
_computing_molecular_graphics 'Bruker SHELXTL'
_computing_publication_material 'Bruker SHELXTL'
_computing_structure_refinement 'SHELXL-2018/3 (Sheldrick, 2018)'
_computing_structure_solution 'SHELXS-97 (Sheldrick 2008)'
_diffrn_ambient_temperature 193(2)
_diffrn_detector_area_resol_mean 7.37
_diffrn_measured_fraction_theta_full 0.999
_diffrn_measured_fraction_theta_max 0.999
_diffrn_measurement_device_type
; 
 Bruker-AXS, D8 QUEST ECO, PHOTON II area detector 
;
_diffrn_measurement_method 'phi and omega scans with narrow frames'
_diffrn_radiation_monochromator graphite
_diffrn_radiation_type MoK\a
_diffrn_radiation_wavelength 0.71073
_diffrn_reflns_av_R_equivalents 0.1018
_diffrn_reflns_av_unetI/netI 0.0513
_diffrn_reflns_Laue_measured_fraction_full 0.999
_diffrn_reflns_Laue_measured_fraction_max 0.999
_diffrn_reflns_limit_h_max 19
_diffrn_reflns_limit_h_min -19
_diffrn_reflns_limit_k_max 24
_diffrn_reflns_limit_k_min -24
_diffrn_reflns_limit_l_max 17
_diffrn_reflns_limit_l_min -18
_diffrn_reflns_number 131565
_diffrn_reflns_point_group_measured_fraction_full 0.999
_diffrn_reflns_point_group_measured_fraction_max 0.999
_diffrn_reflns_theta_full 24.999
_diffrn_reflns_theta_max 24.999
_diffrn_reflns_theta_min 2.014
_diffrn_source 'I\mS microfocus'
_exptl_absorpt_coefficient_mu 0.654
_exptl_absorpt_correction_T_max 0.7461
_exptl_absorpt_correction_T_min 0.4770
_exptl_absorpt_correction_type multi-scan
_exptl_absorpt_process_details
;
program SADABS, Bruker (2001)
;
_exptl_crystal_colour yellow
_exptl_crystal_density_diffrn 1.391
_exptl_crystal_description needle
_exptl_crystal_F_000 2240
_exptl_crystal_size_max 0.400
_exptl_crystal_size_mid 0.200
_exptl_crystal_size_min 0.100
_refine_diff_density_max 0.704
_refine_diff_density_min -0.530
_refine_diff_density_rms 0.090
_refine_ls_extinction_method none
_refine_ls_goodness_of_fit_ref 1.054
_refine_ls_hydrogen_treatment constr
_refine_ls_matrix_type full
_refine_ls_number_parameters 361
_refine_ls_number_reflns 4708
_refine_ls_number_restraints 19
_refine_ls_restrained_S_all 1.061
_refine_ls_R_factor_all 0.1172
_refine_ls_R_factor_gt 0.0760
_refine_ls_shift/su_max 0.000
_refine_ls_shift/su_mean 0.000
_refine_ls_structure_factor_coef Fsqd
_refine_ls_weighting_details 'w=1/[\s^2^(Fo^2^)+(0.0604P)^2^+27.7084P] where P=(Fo^2^+2Fc^2^)/3'
_refine_ls_weighting_scheme calc
_refine_ls_wR_factor_gt 0.1922
_refine_ls_wR_factor_ref 0.2109
_reflns_Friedel_coverage 0.000
_reflns_number_gt 3325
_reflns_number_total 4708
_reflns_threshold_expression 'I > 2\s(I)'
_cod_data_source_file d3dt01492d2.cif
_cod_data_source_block 3-F5
_cod_database_code 7713354
_shelx_shelxl_version_number 2018/3
_shelx_space_group_comment
; 
The symmetry employed for this shelxl refinement is uniquely defined 
by the following loop, which should always be used as a source of 
symmetry information in preference to the above space-group names. 
They are only intended as comments. 
;
_shelx_estimated_absorpt_t_min 0.780
_shelx_estimated_absorpt_t_max 0.937

loop_
_space_group_symop_operation_xyz
'x, y, z'
'-x+1/2, -y, z+1/2'
'-x, y+1/2, -z'
'x+1/2, -y+1/2, -z+1/2'
'-x, -y, -z'
'x-1/2, y, -z-1/2'
'x, -y-1/2, z'
'-x-1/2, y-1/2, z-1/2'

loop_
_atom_site_label
_atom_site_type_symbol
_atom_site_fract_x
_atom_site_fract_y
_atom_site_fract_z
_atom_site_U_iso_or_equiv
_atom_site_adp_type
_atom_site_occupancy
_atom_site_site_symmetry_order
_atom_site_calc_flag
_atom_site_refinement_flags_posn
_atom_site_refinement_flags_adp
_atom_site_refinement_flags_occupancy
_atom_site_disorder_assembly
_atom_site_disorder_group
Zn1 Zn 0.78734(5) 0.250000 0.30170(6) 0.0363(3) Uani 1 2 d S T P . .
O1 O 0.8578(2) 0.32247(19) 0.2736(2) 0.0430(9) Uani 1 1 d . . . . .
N1 N 0.6746(3) 0.250000 0.3541(4) 0.0303(13) Uani 1 2 d S T P . .
N2 N 0.8043(3) 0.250000 0.4565(4) 0.0303(13) Uani 1 2 d S T P . .
N3 N 0.7010(3) 0.250000 0.1847(4) 0.0322(13) Uani 1 2 d S T P . .
F1 F 0.7207(2) 0.38872(19) 0.3277(3) 0.0658(10) Uani 1 1 d . . . . .
F2 F 0.7174(3) 0.5210(2) 0.3291(4) 0.1023(17) Uani 1 1 d . . . . .
F3 F 0.8491(4) 0.5923(2) 0.2815(4) 0.129(2) Uani 1 1 d . . . . .
F4 F 0.9844(3) 0.5269(2) 0.2330(4) 0.1117(19) Uani 1 1 d . . . . .
F5 F 0.9870(2) 0.3948(2) 0.2269(3) 0.0758(12) Uani 1 1 d . . . . .
C1 C 0.6633(4) 0.250000 0.4399(5) 0.0342(16) Uani 1 2 d S T P . .
C2 C 0.5878(4) 0.250000 0.4751(6) 0.048(2) Uani 1 2 d S T P . .
H2 H 0.581202 0.250000 0.536168 0.058 Uiso 1 2 d R U P . .
C3 C 0.5219(4) 0.250000 0.4216(6) 0.050(2) Uani 1 2 d S T P . .
C4 C 0.5332(4) 0.250000 0.3333(5) 0.0406(19) Uani 1 2 d S T P . .
H4 H 0.488603 0.250000 0.294886 0.049 Uiso 1 2 d R U P . .
C5 C 0.6102(4) 0.250000 0.3017(5) 0.0315(16) Uani 1 2 d S T P . .
C6 C 0.7379(4) 0.250000 0.4949(5) 0.0321(16) Uani 1 2 d S T P . .
C7 C 0.7250(5) 0.250000 0.5921(5) 0.048(2) Uani 1 2 d S T P . .
H7A H 0.694323 0.289383 0.608681 0.072 Uiso 0.5 1 d R U P . .
H7B H 0.777134 0.250000 0.621554 0.072 Uiso 1 2 d R U P . .
H7C H 0.695067 0.210260 0.608796 0.072 Uiso 0.5 1 d R U P . .
C8 C 0.4370(5) 0.250000 0.4567(6) 0.086(4) Uani 1 2 d S T P . .
H8A H 0.408596 0.289481 0.434316 0.104 Uiso 0.5 1 d R U P . .
H8B H 0.408596 0.210519 0.434316 0.104 Uiso 0.5 1 d R U P . .
C9 C 0.4312(5) 0.250000 0.5534(6) 0.063(3) Uani 1 2 d S T P . .
C10 C 0.4273(4) 0.3090(5) 0.5975(6) 0.085(3) Uani 1 1 d . . . . .
H10 H 0.430525 0.349593 0.566817 0.102 Uiso 1 1 d R U . . .
C11 C 0.4184(5) 0.3091(5) 0.6893(6) 0.097(3) Uani 1 1 d . U . . .
H11 H 0.416082 0.348973 0.721670 0.116 Uiso 1 1 d R U . . .
C12 C 0.4135(8) 0.250000 0.7272(10) 0.098(3) Uani 1 2 d S TU P . .
H12 H 0.405317 0.250000 0.788118 0.117 Uiso 1 2 d R U P . .
C13 C 0.6268(4) 0.250000 0.2061(5) 0.0317(16) Uani 1 2 d S T P . .
C14 C 0.5564(4) 0.250000 0.1492(5) 0.0434(19) Uani 1 2 d S T P . .
H14A H 0.573628 0.242533 0.089344 0.065 Uiso 0.5 1 d R U P . .
H14B H 0.528962 0.292764 0.153330 0.065 Uiso 0.5 1 d R U P . .
H14C H 0.519513 0.214703 0.166866 0.065 Uiso 0.5 1 d R U P . .
C15 C 0.8790(4) 0.250000 0.5057(5) 0.0317(16) Uani 1 2 d S T P . .
C16 C 0.9153(3) 0.3104(3) 0.5276(4) 0.0390(13) Uani 1 1 d . . . . .
C17 C 0.9881(3) 0.3088(3) 0.5680(4) 0.0473(14) Uani 1 1 d . . . . .
H17 H 1.013925 0.349196 0.582517 0.057 Uiso 1 1 d R U . . .
C18 C 0.8732(4) 0.3761(3) 0.5105(5) 0.0582(18) Uani 1 1 d . . . . .
H18 H 0.830062 0.368684 0.466550 0.070 Uiso 1 1 calc R U . . .
C19 C 1.0250(4) 0.250000 0.5879(6) 0.048(2) Uani 1 2 d S T P . .
H19 H 1.075878 0.250000 0.615757 0.058 Uiso 1 2 d R U P . .
C20 C 0.9302(4) 0.4284(3) 0.4762(5) 0.069(2) Uani 1 1 d . . . . .
H20A H 0.968206 0.441048 0.521748 0.103 Uiso 1 1 d R U . . .
H20B H 0.899440 0.467284 0.457968 0.103 Uiso 1 1 d R U . . .
H20C H 0.959828 0.410562 0.426557 0.103 Uiso 1 1 d R U . . .
C21 C 0.8338(5) 0.4009(4) 0.5947(7) 0.100(3) Uani 1 1 d . . . . .
H21A H 0.797675 0.366734 0.617268 0.150 Uiso 1 1 d R U . . .
H21B H 0.803094 0.441184 0.582668 0.150 Uiso 1 1 d R U . . .
H21C H 0.875591 0.410451 0.637593 0.150 Uiso 1 1 d R U . . .
C22 C 0.7175(4) 0.250000 0.0933(5) 0.0335(16) Uani 1 2 d S T P . .
C23 C 0.7250(3) 0.1898(3) 0.0496(4) 0.0408(13) Uani 1 1 d . . . . .
C24 C 0.7329(3) 0.1908(3) -0.0402(4) 0.0494(15) Uani 1 1 d . . . . .
H24 H 0.736967 0.150350 -0.071128 0.059 Uiso 1 1 d R U . . .
C25 C 0.7348(4) 0.250000 -0.0846(6) 0.057(3) Uani 1 2 d S T P . .
H25 H 0.737436 0.250000 -0.146001 0.068 Uiso 1 2 d R U P . .
C26 C 0.7232(4) 0.1249(3) 0.0973(4) 0.0525(15) Uani 1 1 d . . . . .
H26 H 0.733925 0.134815 0.159711 0.063 Uiso 1 1 d R U . . .
C27 C 0.7883(4) 0.0779(3) 0.0677(5) 0.0668(19) Uani 1 1 d . . . . .
H27A H 0.775749 0.061879 0.009376 0.100 Uiso 1 1 d R U . . .
H27B H 0.791177 0.040348 0.107689 0.100 Uiso 1 1 d R U . . .
H27C H 0.840040 0.100991 0.066961 0.100 Uiso 1 1 d R U . . .
C28 C 0.6407(5) 0.0921(4) 0.0930(7) 0.099(3) Uani 1 1 d . . . . .
H28A H 0.600742 0.121220 0.119771 0.149 Uiso 1 1 d R U . . .
H28B H 0.642130 0.049869 0.124015 0.149 Uiso 1 1 d R U . . .
H28C H 0.626258 0.084331 0.032322 0.149 Uiso 1 1 d R U . . .
C29 C 0.8539(4) 0.3872(3) 0.2763(4) 0.0481(15) Uani 1 1 d . . . . .
C30 C 0.7869(4) 0.4221(3) 0.3030(4) 0.0518(15) Uani 1 1 d . . . . .
C31 C 0.7845(5) 0.4903(3) 0.3043(5) 0.069(2) Uani 1 1 d . . . . .
C32 C 0.8511(6) 0.5255(4) 0.2798(6) 0.085(3) Uani 1 1 d . . . . .
C33 C 0.9182(5) 0.4932(4) 0.2545(5) 0.076(2) Uani 1 1 d . . . . .
C34 C 0.9194(4) 0.4251(3) 0.2526(5) 0.0598(17) Uani 1 1 d . . . . .
Cl1 Cl 0.500000 0.500000 0.500000 0.187(3) Uani 1 2 d S . P . .
Cl2 Cl 0.3782(5) 0.5830(3) 0.4662(5) 0.144(3) Uani 0.5 1 d . . P . .
C35 C 0.4334(13) 0.5521(16) 0.5359(18) 0.153(11) Uani 0.5 1 d . . P . .
H35A H 0.399960 0.529617 0.579973 0.183 Uiso 0.5 1 d R U P . .
H35B H 0.462711 0.588263 0.565313 0.183 Uiso 0.5 1 d R U P . .

loop_
_atom_site_aniso_label
_atom_site_aniso_U_11
_atom_site_aniso_U_22
_atom_site_aniso_U_33
_atom_site_aniso_U_23
_atom_site_aniso_U_13
_atom_site_aniso_U_12
Zn1 0.0191(4) 0.0414(5) 0.0486(5) 0.000 0.0041(4) 0.000
O1 0.0271(19) 0.050(2) 0.052(2) 0.0064(18) 0.0031(17) -0.0111(16)
N1 0.024(3) 0.031(3) 0.035(3) 0.000 0.004(3) 0.000
N2 0.021(3) 0.029(3) 0.040(3) 0.000 -0.001(3) 0.000
N3 0.023(3) 0.032(3) 0.041(4) 0.000 0.000(3) 0.000
F1 0.056(2) 0.061(2) 0.081(3) 0.000(2) 0.017(2) 0.0007(18)
F2 0.133(4) 0.060(3) 0.114(4) -0.007(3) 0.039(3) 0.021(3)
F3 0.203(7) 0.046(3) 0.137(5) -0.013(3) 0.043(5) -0.026(3)
F4 0.128(4) 0.082(3) 0.125(4) 0.002(3) 0.024(3) -0.066(3)
F5 0.051(2) 0.077(3) 0.099(3) 0.012(2) 0.012(2) -0.025(2)
C1 0.026(4) 0.044(4) 0.032(4) 0.000 -0.005(3) 0.000
C2 0.024(4) 0.078(6) 0.043(5) 0.000 0.000(3) 0.000
C3 0.017(4) 0.080(6) 0.052(5) 0.000 -0.002(3) 0.000
C4 0.024(4) 0.069(5) 0.029(4) 0.000 -0.008(3) 0.000
C5 0.016(3) 0.036(4) 0.043(4) 0.000 -0.005(3) 0.000
C6 0.018(3) 0.038(4) 0.041(4) 0.000 -0.003(3) 0.000
C7 0.025(4) 0.073(6) 0.047(5) 0.000 -0.005(4) 0.000
C8 0.028(5) 0.180(13) 0.051(6) 0.000 0.001(4) 0.000
C9 0.019(4) 0.125(9) 0.045(5) 0.000 0.004(4) 0.000
C10 0.045(4) 0.125(7) 0.086(6) -0.015(5) 0.001(4) -0.011(4)
C11 0.066(4) 0.130(6) 0.096(5) -0.030(4) -0.004(4) -0.007(4)
C12 0.067(5) 0.138(7) 0.088(6) 0.000 -0.008(5) 0.000
C13 0.026(4) 0.030(4) 0.039(4) 0.000 -0.004(3) 0.000
C14 0.027(4) 0.065(5) 0.038(4) 0.000 -0.008(3) 0.000
C15 0.019(3) 0.041(4) 0.035(4) 0.000 0.005(3) 0.000
C16 0.027(3) 0.046(3) 0.044(3) 0.000(3) -0.002(2) -0.004(2)
C17 0.030(3) 0.060(4) 0.052(4) -0.005(3) -0.002(3) -0.008(3)
C18 0.044(3) 0.039(3) 0.092(5) 0.002(3) -0.022(3) -0.004(3)
C19 0.017(3) 0.080(6) 0.048(5) 0.000 -0.003(3) 0.000
C20 0.064(4) 0.051(4) 0.091(5) 0.000(4) -0.014(4) -0.011(3)
C21 0.085(6) 0.050(4) 0.164(9) -0.002(5) 0.059(6) 0.015(4)
C22 0.012(3) 0.049(4) 0.039(4) 0.000 0.004(3) 0.000
C23 0.021(3) 0.058(4) 0.043(3) -0.006(3) 0.005(2) -0.001(2)
C24 0.027(3) 0.075(4) 0.046(3) -0.012(3) 0.002(2) -0.003(3)
C25 0.020(4) 0.108(8) 0.043(5) 0.000 0.007(3) 0.000
C26 0.054(4) 0.043(3) 0.061(4) -0.009(3) 0.003(3) -0.003(3)
C27 0.069(5) 0.060(4) 0.071(5) -0.010(4) -0.005(4) 0.014(4)
C28 0.061(5) 0.053(4) 0.183(10) -0.012(6) 0.032(6) -0.009(4)
C29 0.046(3) 0.049(4) 0.049(4) 0.002(3) 0.001(3) -0.013(3)
C30 0.053(4) 0.049(3) 0.054(4) -0.004(3) 0.003(3) -0.007(3)
C31 0.088(5) 0.050(4) 0.070(5) -0.007(4) 0.012(4) 0.004(4)
C32 0.131(8) 0.039(4) 0.084(6) -0.001(4) 0.020(5) -0.021(5)
C33 0.096(6) 0.059(4) 0.072(5) -0.003(4) 0.008(4) -0.034(4)
C34 0.060(4) 0.061(4) 0.058(4) 0.004(3) 0.000(3) -0.015(3)
Cl1 0.128(4) 0.223(7) 0.210(6) 0.056(5) -0.018(4) -0.014(5)
Cl2 0.177(6) 0.084(4) 0.172(6) -0.030(4) -0.058(5) 0.003(4)
C35 0.076(14) 0.22(3) 0.16(2) -0.06(2) -0.009(15) -0.027(18)

loop_
_atom_type_symbol
_atom_type_description
_atom_type_scat_dispersion_real
_atom_type_scat_dispersion_imag
_atom_type_scat_source
C C 0.0033 0.0016 'International Tables Vol C Tables 4.2.6.8 and 6.1.1.4'
H H 0.0000 0.0000 'International Tables Vol C Tables 4.2.6.8 and 6.1.1.4'
Cl Cl 0.1484 0.1585 'International Tables Vol C Tables 4.2.6.8 and 6.1.1.4'
F F 0.0171 0.0103 'International Tables Vol C Tables 4.2.6.8 and 6.1.1.4'
N N 0.0061 0.0033 'International Tables Vol C Tables 4.2.6.8 and 6.1.1.4'
O O 0.0106 0.0060 'International Tables Vol C Tables 4.2.6.8 and 6.1.1.4'
Zn Zn 0.2839 1.4301 'International Tables Vol C Tables 4.2.6.8 and 6.1.1.4'

loop_
_geom_angle_atom_site_label_1
_geom_angle_atom_site_label_2
_geom_angle_atom_site_label_3
_geom_angle
_geom_angle_site_symmetry_1
_geom_angle_site_symmetry_3
_geom_angle_publ_flag
O1 Zn1 O1 99.1(2) . 7_565 ?
O1 Zn1 N1 130.39(12) . . ?
O1 Zn1 N1 130.39(12) 7_565 . ?
O1 Zn1 N3 101.68(15) . . ?
O1 Zn1 N3 101.68(15) 7_565 . ?
N1 Zn1 N3 74.8(2) . . ?
O1 Zn1 N2 98.76(14) . . ?
O1 Zn1 N2 98.76(14) 7_565 . ?
N1 Zn1 N2 73.4(2) . . ?
N3 Zn1 N2 148.24(19) . . ?
C29 O1 Zn1 136.2(4) . . ?
C1 N1 C5 119.0(6) . . ?
C1 N1 Zn1 121.4(5) . . ?
C5 N1 Zn1 119.6(5) . . ?
C6 N2 C15 120.4(6) . . ?
C6 N2 Zn1 111.4(5) . . ?
C15 N2 Zn1 128.2(4) . . ?
C13 N3 C22 116.0(6) . . ?
C13 N3 Zn1 113.5(5) . . ?
C22 N3 Zn1 130.5(4) . . ?
N1 C1 C2 121.5(7) . . ?
N1 C1 C6 116.4(6) . . ?
C2 C1 C6 122.2(7) . . ?
C1 C2 C3 119.6(8) . . ?
C1 C2 H2 120.1 . . ?
C3 C2 H2 120.3 . . ?
C2 C3 C4 119.1(7) . . ?
C2 C3 C8 122.0(8) . . ?
C4 C3 C8 118.9(7) . . ?
C5 C4 C3 118.7(7) . . ?
C5 C4 H4 120.4 . . ?
C3 C4 H4 120.8 . . ?
N1 C5 C4 122.1(7) . . ?
N1 C5 C13 116.5(6) . . ?
C4 C5 C13 121.5(6) . . ?
N2 C6 C1 117.4(7) . . ?
N2 C6 C7 126.3(6) . . ?
C1 C6 C7 116.3(6) . . ?
C6 C7 H7A 109.4 . . ?
C6 C7 H7B 109.6 . . ?
H7A C7 H7B 109.8 . . ?
C6 C7 H7C 109.4 . . ?
H7A C7 H7C 109.5 . . ?
H7B C7 H7C 109.1 . . ?
C9 C8 C3 114.7(8) . . ?
C9 C8 H8A 108.5 . . ?
C3 C8 H8A 108.7 . . ?
C9 C8 H8B 108.5 . . ?
C3 C8 H8B 108.7 . . ?
H8A C8 H8B 107.5 . . ?
C10 C9 C10 120.3(11) 7_565 . ?
C10 C9 C8 119.8(5) 7_565 . ?
C10 C9 C8 119.8(5) . . ?
C9 C10 C11 119.9(10) . . ?
C9 C10 H10 120.0 . . ?
C11 C10 H10 120.1 . . ?
C12 C11 C10 116.2(11) . . ?
C12 C11 H11 121.8 . . ?
C10 C11 H11 122.0 . . ?
C11 C12 C11 127.3(15) . 7_565 ?
C11 C12 H12 116.4 . . ?
C11 C12 H12 116.4 7_565 . ?
N3 C13 C14 128.2(7) . . ?
N3 C13 C5 115.6(6) . . ?
C14 C13 C5 116.3(6) . . ?
C13 C14 H14A 109.4 . . ?
C13 C14 H14B 109.5 . . ?
H14A C14 H14B 109.5 . . ?
C13 C14 H14C 109.5 . . ?
H14A C14 H14C 109.5 . . ?
H14B C14 H14C 109.5 . . ?
C13 C14 H14A 109.4(4) . 7_565 ?
H14A C14 H14A 17.7 . 7_565 ?
H14B C14 H14A 93.5 . 7_565 ?
H14C C14 H14A 123.9 . 7_565 ?
C13 C14 H14B 109.50(15) . 7_565 ?
H14A C14 H14B 93.5 . 7_565 ?
H14B C14 H14B 123.9 . 7_565 ?
H14C C14 H14B 17.7 . 7_565 ?
H14A C14 H14B 109.5 7_565 7_565 ?
C13 C14 H14C 109.5(3) . 7_565 ?
H14A C14 H14C 123.9 . 7_565 ?
H14B C14 H14C 17.7 . 7_565 ?
H14C C14 H14C 93.5 . 7_565 ?
H14A C14 H14C 109.5 7_565 7_565 ?
H14B C14 H14C 109.5 7_565 7_565 ?
C16 C15 C16 120.9(7) 7_565 . ?
C16 C15 N2 119.5(3) 7_565 . ?
C16 C15 N2 119.5(3) . . ?
C17 C16 C15 118.1(5) . . ?
C17 C16 C18 120.6(5) . . ?
C15 C16 C18 121.3(5) . . ?
C16 C17 C19 121.4(6) . . ?
C16 C17 H17 119.3 . . ?
C19 C17 H17 119.3 . . ?
C20 C18 C16 112.4(5) . . ?
C20 C18 C21 109.6(6) . . ?
C16 C18 C21 109.5(6) . . ?
C20 C18 H18 108.4 . . ?
C16 C18 H18 108.4 . . ?
C21 C18 H18 108.4 . . ?
C17 C19 C17 120.0(7) 7_565 . ?
C17 C19 H19 120.0 7_565 . ?
C17 C19 H19 120.0 . . ?
C18 C20 H20A 109.5 . . ?
C18 C20 H20B 109.5 . . ?
H20A C20 H20B 109.5 . . ?
C18 C20 H20C 109.4 . . ?
H20A C20 H20C 109.5 . . ?
H20B C20 H20C 109.5 . . ?
C18 C21 H21A 109.5 . . ?
C18 C21 H21B 109.5 . . ?
H21A C21 H21B 109.5 . . ?
C18 C21 H21C 109.5 . . ?
H21A C21 H21C 109.5 . . ?
H21B C21 H21C 109.5 . . ?
C23 C22 C23 121.1(7) 7_565 . ?
C23 C22 N3 119.4(4) 7_565 . ?
C23 C22 N3 119.4(4) . . ?
C22 C23 C24 118.5(6) . . ?
C22 C23 C26 121.4(5) . . ?
C24 C23 C26 120.1(5) . . ?
C25 C24 C23 120.6(6) . . ?
C25 C24 H24 119.8 . . ?
C23 C24 H24 119.6 . . ?
C24 C25 C24 120.4(8) 7_565 . ?
C24 C25 H25 119.8 7_565 . ?
C24 C25 H25 119.8 . . ?
C23 C26 C27 112.7(5) . . ?
C23 C26 C28 112.0(6) . . ?
C27 C26 C28 110.9(6) . . ?
C23 C26 H26 107.0 . . ?
C27 C26 H26 106.9 . . ?
C28 C26 H26 106.8 . . ?
C26 C27 H27A 109.5 . . ?
C26 C27 H27B 109.4 . . ?
H27A C27 H27B 109.5 . . ?
C26 C27 H27C 109.5 . . ?
H27A C27 H27C 109.5 . . ?
H27B C27 H27C 109.5 . . ?
C26 C28 H28A 109.3 . . ?
C26 C28 H28B 109.6 . . ?
H28A C28 H28B 109.5 . . ?
C26 C28 H28C 109.4 . . ?
H28A C28 H28C 109.5 . . ?
H28B C28 H28C 109.5 . . ?
O1 C29 C34 120.4(6) . . ?
O1 C29 C30 124.0(5) . . ?
C34 C29 C30 115.7(6) . . ?
F1 C30 C29 119.3(5) . . ?
F1 C30 C31 118.3(6) . . ?
C29 C30 C31 122.5(6) . . ?
F2 C31 C32 120.9(7) . . ?
F2 C31 C30 119.6(7) . . ?
C32 C31 C30 119.5(7) . . ?
C33 C32 F3 120.5(8) . . ?
C33 C32 C31 119.8(7) . . ?
F3 C32 C31 119.7(9) . . ?
F4 C33 C32 120.5(7) . . ?
F4 C33 C34 119.5(8) . . ?
C32 C33 C34 120.0(7) . . ?
F5 C34 C33 118.4(7) . . ?
F5 C34 C29 119.1(6) . . ?
C33 C34 C29 122.5(7) . . ?
C35 Cl1 C35 180.0(17) . 5_666 ?
Cl2 C35 Cl1 115.4(16) . . ?
Cl2 C35 H35A 109.3 . . ?
Cl1 C35 H35A 108.7 . . ?
Cl2 C35 H35B 108.2 . . ?
Cl1 C35 H35B 107.4 . . ?
H35A C35 H35B 107.5 . . ?

loop_
_geom_bond_atom_site_label_1
_geom_bond_atom_site_label_2
_geom_bond_distance
_geom_bond_site_symmetry_2
_geom_bond_publ_flag
Zn1 O1 1.926(3) . ?
Zn1 O1 1.926(3) 7_565 ?
Zn1 N1 2.043(6) . ?
Zn1 N3 2.308(6) . ?
Zn1 N2 2.408(6) . ?
O1 C29 1.312(7) . ?
N1 C1 1.338(9) . ?
N1 C5 1.343(9) . ?
N2 C6 1.254(9) . ?
N2 C15 1.456(9) . ?
N3 C13 1.278(9) . ?
N3 C22 1.438(9) . ?
F1 C30 1.346(7) . ?
F2 C31 1.334(8) . ?
F3 C32 1.352(8) . ?
F4 C33 1.337(8) . ?
F5 C34 1.341(8) . ?
C1 C2 1.369(10) . ?
C1 C6 1.503(9) . ?
C2 C3 1.374(11) . ?
C2 H2 0.9500 . ?
C3 C4 1.376(11) . ?
C3 C8 1.513(11) . ?
C4 C5 1.371(10) . ?
C4 H4 0.9500 . ?
C5 C13 1.502(10) . ?
C6 C7 1.517(11) . ?
C7 H7A 0.9800 . ?
C7 H7B 0.9800 . ?
C7 H7C 0.9800 . ?
C8 C9 1.497(13) . ?
C8 H8A 0.9900 . ?
C8 H8B 0.9900 . ?
C9 C10 1.375(10) 7_565 ?
C9 C10 1.375(10) . ?
C10 C11 1.425(12) . ?
C10 H10 0.9500 . ?
C11 C12 1.334(12) . ?
C11 H11 0.9500 . ?
C12 H12 0.9500 . ?
C13 C14 1.464(10) . ?
C14 H14A 0.9800 . ?
C14 H14B 0.9800 . ?
C14 H14C 0.9800 . ?
C14 H14A 0.9800 7_565 ?
C14 H14B 0.9800 7_565 ?
C14 H14C 0.9800 7_565 ?
C15 C16 1.405(6) 7_565 ?
C15 C16 1.405(6) . ?
C16 C17 1.363(7) . ?
C16 C18 1.524(8) . ?
C17 C19 1.373(7) . ?
C17 H17 0.9500 . ?
C18 C20 1.516(9) . ?
C18 C21 1.539(11) . ?
C18 H18 1.0000 . ?
C19 H19 0.9500 . ?
C20 H20A 0.9800 . ?
C20 H20B 0.9800 . ?
C20 H20C 0.9800 . ?
C21 H21A 0.9800 . ?
C21 H21B 0.9800 . ?
C21 H21C 0.9800 . ?
C22 C23 1.397(7) 7_565 ?
C22 C23 1.397(7) . ?
C23 C24 1.395(8) . ?
C23 C26 1.506(8) . ?
C24 C25 1.379(8) . ?
C24 H24 0.9500 . ?
C25 H25 0.9500 . ?
C26 C27 1.511(9) . ?
C26 C28 1.526(9) . ?
C26 H26 1.0000 . ?
C27 H27A 0.9800 . ?
C27 H27B 0.9800 . ?
C27 H27C 0.9800 . ?
C28 H28A 0.9800 . ?
C28 H28B 0.9800 . ?
C28 H28C 0.9800 . ?
C29 C34 1.382(8) . ?
C29 C30 1.382(9) . ?
C30 C31 1.380(9) . ?
C31 C32 1.370(11) . ?
C32 C33 1.352(12) . ?
C33 C34 1.378(10) . ?
Cl1 C35 1.63(3) . ?
Cl1 C35 1.63(3) 5_666 ?
Cl2 C35 1.55(3) . ?
C35 H35A 0.9900 . ?
C35 H35B 0.9900 . ?

loop_
_geom_torsion_atom_site_label_1
_geom_torsion_atom_site_label_2
_geom_torsion_atom_site_label_3
_geom_torsion_atom_site_label_4
_geom_torsion
_geom_torsion_site_symmetry_1
_geom_torsion_site_symmetry_2
_geom_torsion_site_symmetry_3
_geom_torsion_site_symmetry_4
_geom_torsion_publ_flag
C5 N1 C1 C2 0.000(1) . . . . ?
Zn1 N1 C1 C2 180.000(1) . . . . ?
C5 N1 C1 C6 180.000(1) . . . . ?
Zn1 N1 C1 C6 0.000(1) . . . . ?
N1 C1 C2 C3 0.000(1) . . . . ?
C6 C1 C2 C3 180.000(1) . . . . ?
C1 C2 C3 C4 0.000(1) . . . . ?
C1 C2 C3 C8 180.000(1) . . . . ?
C2 C3 C4 C5 0.000(1) . . . . ?
C8 C3 C4 C5 180.000(1) . . . . ?
C1 N1 C5 C4 0.000(1) . . . . ?
Zn1 N1 C5 C4 180.000(1) . . . . ?
C1 N1 C5 C13 180.000(1) . . . . ?
Zn1 N1 C5 C13 0.000(1) . . . . ?
C3 C4 C5 N1 0.000(1) . . . . ?
C3 C4 C5 C13 180.000(1) . . . . ?
C15 N2 C6 C1 180.000(1) . . . . ?
Zn1 N2 C6 C1 0.000(1) . . . . ?
C15 N2 C6 C7 0.000(1) . . . . ?
Zn1 N2 C6 C7 180.000(1) . . . . ?
N1 C1 C6 N2 0.000(1) . . . . ?
C2 C1 C6 N2 180.000(1) . . . . ?
N1 C1 C6 C7 180.000(1) . . . . ?
C2 C1 C6 C7 0.000(1) . . . . ?
C2 C3 C8 C9 0.000(1) . . . . ?
C4 C3 C8 C9 180.000(1) . . . . ?
C3 C8 C9 C10 -91.0(7) . . . 7_565 ?
C3 C8 C9 C10 91.0(7) . . . . ?
C10 C9 C10 C11 -0.6(14) 7_565 . . . ?
C8 C9 C10 C11 177.3(7) . . . . ?
C9 C10 C11 C12 -0.6(14) . . . . ?
C10 C11 C12 C11 2(2) . . . 7_565 ?
C22 N3 C13 C14 0.000(1) . . . . ?
Zn1 N3 C13 C14 180.000(0) . . . . ?
C22 N3 C13 C5 180.000(0) . . . . ?
Zn1 N3 C13 C5 0.000(0) . . . . ?
N1 C5 C13 N3 0.000(1) . . . . ?
C4 C5 C13 N3 180.000(1) . . . . ?
N1 C5 C13 C14 180.000(0) . . . . ?
C4 C5 C13 C14 0.000(1) . . . . ?
C6 N2 C15 C16 91.2(6) . . . 7_565 ?
Zn1 N2 C15 C16 -88.8(6) . . . 7_565 ?
C6 N2 C15 C16 -91.2(6) . . . . ?
Zn1 N2 C15 C16 88.8(6) . . . . ?
C16 C15 C16 C17 2.2(11) 7_565 . . . ?
N2 C15 C16 C17 -175.2(6) . . . . ?
C16 C15 C16 C18 -175.1(5) 7_565 . . . ?
N2 C15 C16 C18 7.5(9) . . . . ?
C15 C16 C17 C19 -0.8(9) . . . . ?
C18 C16 C17 C19 176.6(7) . . . . ?
C17 C16 C18 C20 44.1(8) . . . . ?
C15 C16 C18 C20 -138.7(6) . . . . ?
C17 C16 C18 C21 -78.0(7) . . . . ?
C15 C16 C18 C21 99.3(7) . . . . ?
C16 C17 C19 C17 -0.7(12) . . . 7_565 ?
C13 N3 C22 C23 89.8(5) . . . 7_565 ?
Zn1 N3 C22 C23 -90.2(5) . . . 7_565 ?
C13 N3 C22 C23 -89.8(5) . . . . ?
Zn1 N3 C22 C23 90.2(5) . . . . ?
C23 C22 C23 C24 -5.9(10) 7_565 . . . ?
N3 C22 C23 C24 173.6(5) . . . . ?
C23 C22 C23 C26 175.3(4) 7_565 . . . ?
N3 C22 C23 C26 -5.2(9) . . . . ?
C22 C23 C24 C25 1.2(8) . . . . ?
C26 C23 C24 C25 -179.9(6) . . . . ?
C23 C24 C25 C24 3.3(11) . . . 7_565 ?
C22 C23 C26 C27 -135.1(6) . . . . ?
C24 C23 C26 C27 46.1(7) . . . . ?
C22 C23 C26 C28 98.9(7) . . . . ?
C24 C23 C26 C28 -79.9(7) . . . . ?
Zn1 O1 C29 C34 178.0(4) . . . . ?
Zn1 O1 C29 C30 -1.3(10) . . . . ?
O1 C29 C30 F1 -0.2(10) . . . . ?
C34 C29 C30 F1 -179.6(6) . . . . ?
O1 C29 C30 C31 -179.3(6) . . . . ?
C34 C29 C30 C31 1.3(10) . . . . ?
F1 C30 C31 F2 -0.4(11) . . . . ?
C29 C30 C31 F2 178.7(6) . . . . ?
F1 C30 C31 C32 179.7(7) . . . . ?
C29 C30 C31 C32 -1.2(12) . . . . ?
F2 C31 C32 C33 -179.7(8) . . . . ?
C30 C31 C32 C33 0.2(13) . . . . ?
F2 C31 C32 F3 0.6(13) . . . . ?
C30 C31 C32 F3 -179.6(7) . . . . ?
F3 C32 C33 F4 1.8(14) . . . . ?
C31 C32 C33 F4 -177.9(8) . . . . ?
F3 C32 C33 C34 -179.7(8) . . . . ?
C31 C32 C33 C34 0.5(14) . . . . ?
F4 C33 C34 F5 -1.7(11) . . . . ?
C32 C33 C34 F5 179.8(7) . . . . ?
F4 C33 C34 C29 178.1(7) . . . . ?
C32 C33 C34 C29 -0.3(13) . . . . ?
O1 C29 C34 F5 -0.1(10) . . . . ?
C30 C29 C34 F5 179.3(6) . . . . ?
O1 C29 C34 C33 -179.9(7) . . . . ?
C30 C29 C34 C33 -0.6(10) . . . . ?
